data_2021966
loop_
_publ_author_name
'Zheng, Wenxu'
'Wu, Kechen'

_publ_section_title
;
 Anion-directed assemblies of europium(III) coordination polymers based on
 1<i>H</i>-benzimidazole-5,6-dicarboxylate: structures and luminescence
 properties
;
_journal_coeditor_code JX3052
_journal_issue 2
_journal_name_full 'Acta Crystallographica Section C'
_journal_page_first
;
;
_journal_paper_doi 10.1107/S2053229620000637
_journal_volume 76
_journal_year 2020
_chemical_formula_iupac '[Eu2 (C9 H4 N2 O4)2 (C2 O4) (H2 O)2], 2H2 O'
_chemical_formula_moiety 'C20 H12 Eu2 N4 O14, 2(H2 O)'
_chemical_formula_sum 'C20 H16 Eu2 N4 O16'
_chemical_formula_weight 872.28
_chemical_name_systematic
'Poly[[diaquabis(\m~4~-1<i>H</i>-benzimidazole-5,6-dicarboxylato-\k^6^<i>N</i>^3^:<i>O</i>^5^,<i>O</i>^5'^:<i>O</i>^5^,<i>O</i>^6^:<i>O</i>^6'^)(\m~2~-oxalato-\k^4^<i>O</i>^1^,<i>O</i>^2^:<i>O</i>^1'^,<i>O</i>^2'^)dieuropium(III)] dihydrate]'
_space_group_crystal_system triclinic
_space_group_IT_number 2
_space_group_name_Hall '-P 1'
_space_group_name_H-M_alt 'P -1'
_atom_sites_solution_hydrogens mixed
_atom_sites_solution_primary iterative
_audit_creation_method
;
Olex2 1.2
(compiled 2018.05.29 svn.r3508 for OlexSys, GUI svn.r5506)
;
_cell_angle_alpha 117.97(3)
_cell_angle_beta 93.19(3)
_cell_angle_gamma 99.12(3)
_cell_formula_units_Z 1
_cell_length_a 7.4900(15)
_cell_length_b 9.4200(19)
_cell_length_c 9.6533(19)
_cell_measurement_reflns_used 696
_cell_measurement_temperature 293(2)
_cell_measurement_theta_max 27.4449
_cell_measurement_theta_min 2.4185
_cell_volume 587.3(3)
_computing_cell_refinement
;
CrystalClear (Rigaku OD, 2005)
;
_computing_data_collection
;
CrystalClear (Rigaku OD, 2005)
;
_computing_data_reduction
;
CrystalClear (Rigaku OD, 2005)
;
_computing_molecular_graphics
;
OLEX2 (Dolomanov <i>et al.</i>,  2009)
;
_computing_publication_material
;
OLEX2 (Dolomanov <i>et al.</i>,  2009)
;
_computing_structure_refinement
;
SHELXL2013 (Sheldrick, 2015)
;
_computing_structure_solution
;
olex2.solve (Bourhis <i>et al.</i>,  2015)
;
_diffrn_ambient_temperature 293.15
_diffrn_measured_fraction_theta_full 0.996
_diffrn_measured_fraction_theta_max 0.991
_diffrn_measurement_device_type 'Mercury2 (2x2 bin mode)'
_diffrn_measurement_method '\w scans'
_diffrn_radiation_monochromator graphite
_diffrn_radiation_type MoK\a
_diffrn_radiation_wavelength 0.71073
_diffrn_reflns_av_R_equivalents 0.0364
_diffrn_reflns_av_unetI/netI 0.0624
_diffrn_reflns_limit_h_max 8
_diffrn_reflns_limit_h_min -9
_diffrn_reflns_limit_k_max 12
_diffrn_reflns_limit_k_min -10
_diffrn_reflns_limit_l_max 12
_diffrn_reflns_limit_l_min -12
_diffrn_reflns_number 4544
_diffrn_reflns_theta_full 25.242
_diffrn_reflns_theta_max 27.427
_diffrn_reflns_theta_min 2.504
_diffrn_source 'Sealed Tube'
_diffrn_standards_number 0
_exptl_absorpt_coefficient_mu 5.387
_exptl_absorpt_correction_T_max 1.0000
_exptl_absorpt_correction_T_min 0.6504
_exptl_absorpt_correction_type multi-scan
_exptl_absorpt_process_details
;
(CrystalClear; Rigaku OD, 2005)
;
_exptl_crystal_colour 'clear yellow'
_exptl_crystal_density_diffrn 2.466
_exptl_crystal_description block
_exptl_crystal_F_000 418
_exptl_crystal_size_max 0.2
_exptl_crystal_size_mid 0.2
_exptl_crystal_size_min 0.15
_refine_diff_density_max 2.173
_refine_diff_density_min -1.977
_refine_ls_extinction_method none
_refine_ls_goodness_of_fit_ref 1.104
_refine_ls_hydrogen_treatment mixed
_refine_ls_matrix_type full
_refine_ls_number_parameters 205
_refine_ls_number_reflns 2669
_refine_ls_number_restraints 6
_refine_ls_restrained_S_all 1.103
_refine_ls_R_factor_all 0.0452
_refine_ls_R_factor_gt 0.0387
_refine_ls_shift/su_max 0.000
_refine_ls_shift/su_mean 0.000
_refine_ls_structure_factor_coef Fsqd
_refine_ls_weighting_details
;
 w=1/[\s^2^(Fo^2^)+(0.0284P)^2^+1.6056P]
 where P=(Fo^2^+2Fc^2^)/3
;
_refine_ls_weighting_scheme calc
_refine_ls_wR_factor_gt 0.0747
_refine_ls_wR_factor_ref 0.0795
_reflns_number_gt 2403
_reflns_number_total 2669
_reflns_threshold_expression 'I > 2\s(I)'
_cod_data_source_file jx3052sup1.cif
_cod_data_source_block 1
_cod_database_code 2021966
_shelx_space_group_comment
;
The symmetry employed for this shelxl refinement is uniquely defined
by the following loop, which should always be used as a source of
symmetry information in preference to the above space-group names.
They are only intended as comments.
;
_shelx_estimated_absorpt_t_min 0.412
_shelx_estimated_absorpt_t_max 0.499
_shelxl_version_number 20.13

loop_
_space_group_symop_operation_xyz
'x, y, z'
'-x, -y, -z'

loop_
_atom_site_type_symbol
_atom_site_label
_atom_site_fract_x
_atom_site_fract_y
_atom_site_fract_z
_atom_site_U_iso_or_equiv
_atom_site_adp_type
_atom_site_calc_flag
_atom_site_occupancy
Eu Eu1 0.12225(4) 0.34001(3) 0.31736(3) 0.01315(11) Uani d 1
O O1 -0.0767(5) 0.1837(5) 0.0597(5) 0.0189(9) Uani d 1
C C7 0.4084(7) 0.3471(7) -0.2893(7) 0.0134(11) Uani d 1
C C2 -0.0549(7) 0.0403(7) -0.0355(7) 0.0135(11) Uani d 1
O O3 -0.0414(6) 0.4683(5) -0.2261(5) 0.0195(9) Uani d 1
O O2 -0.1136(6) -0.0382(5) -0.1801(5) 0.0201(9) Uani d 1
O O1W -0.1517(7) 0.2013(5) 0.3770(6) 0.0272(11) Uani d 1
H H1WA -0.222(8) 0.266(7) 0.423(8) 0.041 Uiso d 1
H H1WB -0.163(10) 0.133(7) 0.412(8) 0.041 Uiso d 1
O O4 0.1354(5) 0.4942(5) -0.3894(5) 0.0180(9) Uani d 1
O O6 0.6220(5) 0.4190(5) -0.4316(5) 0.0196(9) Uani d 1
O O5 0.3463(5) 0.2691(5) -0.5621(5) 0.0160(8) Uani d 1
N N2 0.5840(7) 0.2290(6) 0.0010(6) 0.0192(11) Uani d 1
H H2 0.692(10) 0.202(8) -0.011(8) 0.029 Uiso d 1
C C9 0.4628(8) 0.3513(7) -0.4363(7) 0.0145(12) Uani d 1
C C1 0.4795(8) 0.2333(7) 0.1134(7) 0.0195(13) Uani d 1
H H1 0.5147 0.2079 0.1916 0.023 Uiso calc 1
C C3 0.1984(8) 0.3534(7) -0.1001(7) 0.0162(12) Uani d 1
H H3 0.0885 0.3712 -0.0614 0.019 Uiso calc 1
N N1 0.3234(7) 0.2772(6) 0.1004(6) 0.0164(10) Uani d 1
C C6 0.3242(8) 0.3039(7) -0.0316(7) 0.0138(11) Uani d 1
C C10 0.1033(7) 0.4467(6) -0.2863(7) 0.0128(11) Uani d 1
C C4 0.5347(8) 0.2975(7) -0.2195(7) 0.0168(12) Uani d 1
H H4 0.6460 0.2810 -0.2559 0.020 Uiso calc 1
C C5 0.4889(8) 0.2735(7) -0.0939(7) 0.0140(11) Uani d 1
C C8 0.2391(8) 0.3765(7) -0.2294(7) 0.0136(11) Uani d 1
O O2W 0.8217(11) 0.0418(8) 0.5565(8) 0.0605(18) Uani d 1
H H2WA 0.872(13) 0.091(11) 0.652(4) 0.091 Uiso d 1
H H2WB 0.750(12) -0.044(7) 0.543(11) 0.091 Uiso d 1

loop_
_atom_site_aniso_label
_atom_site_aniso_U_11
_atom_site_aniso_U_22
_atom_site_aniso_U_33
_atom_site_aniso_U_12
_atom_site_aniso_U_13
_atom_site_aniso_U_23
Eu1 0.01403(16) 0.01565(16) 0.00958(17) 0.00388(11) 0.00171(11) 0.00573(13)
O1 0.020(2) 0.018(2) 0.017(2) 0.0093(17) -0.0011(18) 0.0064(19)
C7 0.012(3) 0.017(3) 0.011(3) 0.003(2) 0.001(2) 0.007(2)
C2 0.012(3) 0.020(3) 0.010(3) 0.004(2) 0.002(2) 0.008(2)
O3 0.019(2) 0.026(2) 0.017(2) 0.0088(18) 0.0033(18) 0.012(2)
O2 0.025(2) 0.016(2) 0.016(2) 0.0008(17) -0.0059(18) 0.0067(19)
O1W 0.031(3) 0.024(2) 0.031(3) 0.008(2) 0.016(2) 0.014(2)
O4 0.019(2) 0.024(2) 0.016(2) 0.0072(18) 0.0047(17) 0.0124(19)
O6 0.015(2) 0.023(2) 0.022(2) 0.0029(17) 0.0065(18) 0.012(2)
O5 0.015(2) 0.022(2) 0.012(2) 0.0022(17) 0.0010(16) 0.0085(18)
N2 0.018(3) 0.027(3) 0.020(3) 0.010(2) 0.006(2) 0.015(2)
C9 0.019(3) 0.014(3) 0.013(3) 0.009(2) 0.004(2) 0.006(2)
C1 0.025(3) 0.022(3) 0.016(3) 0.007(3) 0.006(3) 0.012(3)
C3 0.013(3) 0.018(3) 0.018(3) 0.002(2) 0.007(2) 0.009(3)
N1 0.018(3) 0.024(3) 0.011(3) 0.006(2) 0.002(2) 0.011(2)
C6 0.016(3) 0.018(3) 0.011(3) 0.007(2) 0.004(2) 0.009(2)
C10 0.012(3) 0.012(3) 0.009(3) -0.001(2) -0.004(2) 0.003(2)
C4 0.016(3) 0.020(3) 0.015(3) 0.005(2) 0.005(2) 0.009(3)
C5 0.016(3) 0.017(3) 0.009(3) 0.004(2) -0.001(2) 0.007(2)
C8 0.013(3) 0.016(3) 0.008(3) 0.002(2) 0.002(2) 0.004(2)
O2W 0.092(6) 0.042(4) 0.051(4) 0.000(3) 0.002(4) 0.030(3)

loop_
_atom_type_symbol
_atom_type_description
_atom_type_scat_dispersion_real
_atom_type_scat_dispersion_imag
_atom_type_scat_source
C C 0.0033 0.0016 'International Tables Vol C Tables 4.2.6.8 and 6.1.1.4'
H H 0.0000 0.0000 'International Tables Vol C Tables 4.2.6.8 and 6.1.1.4'
Eu Eu -0.1578 3.6682 'International Tables Vol C Tables 4.2.6.8 and 6.1.1.4'
N N 0.0061 0.0033 'International Tables Vol C Tables 4.2.6.8 and 6.1.1.4'
O O 0.0106 0.0060 'International Tables Vol C Tables 4.2.6.8 and 6.1.1.4'

loop_
_geom_angle_atom_site_label_1
_geom_angle_atom_site_label_2
_geom_angle_atom_site_label_3
_geom_angle_site_symmetry_1
_geom_angle_site_symmetry_3
_geom_angle
O1 Eu1 C2 . . 20.06(13)
O1 Eu1 C2 . 2 46.83(13)
O1 Eu1 O3 . 2_565 70.28(13)
O1 Eu1 O2 . 2 65.52(13)
O1 Eu1 O1W . . 76.81(15)
O1 Eu1 O4 . 1_556 145.90(13)
O1 Eu1 O4 . 2_565 82.28(13)
O1 Eu1 O6 . 2_665 133.81(14)
O1 Eu1 N1 . . 71.86(15)
O1 Eu1 C10 . 2_565 71.66(14)
C2 Eu1 C2 . 2 27.19(19)
O3 Eu1 C2 2_565 . 87.50(14)
O3 Eu1 C2 2_565 2 113.71(14)
O3 Eu1 O2 2_565 2 133.56(14)
O3 Eu1 O1W 2_565 . 111.46(15)
O3 Eu1 O4 2_565 1_556 104.18(13)
O3 Eu1 O4 2_565 2_565 50.97(12)
O3 Eu1 N1 2_565 . 81.74(14)
O3 Eu1 C10 2_565 2_565 25.25(14)
O2 Eu1 C2 2 . 46.62(13)
O2 Eu1 C2 2 2 19.86(13)
O2 Eu1 O4 2 2_565 131.93(14)
O2 Eu1 N1 2 . 71.89(15)
O2 Eu1 C10 2 2_565 135.58(15)
O1W Eu1 C2 . . 78.76(15)
O1W Eu1 C2 . 2 76.60(14)
O1W Eu1 O2 . 2 71.75(14)
O1W Eu1 O4 . 2_565 66.60(14)
O1W Eu1 N1 . . 139.25(16)
O1W Eu1 C10 . 2_565 87.91(15)
O4 Eu1 C2 2_565 2 122.92(14)
O4 Eu1 C2 1_556 . 152.96(13)
O4 Eu1 C2 2_565 . 101.26(14)
O4 Eu1 C2 1_556 2 138.51(13)
O4 Eu1 O2 1_556 2 120.25(13)
O4 Eu1 O1W 1_556 . 74.28(15)
O4 Eu1 O4 1_556 2_565 69.91(15)
O4 Eu1 N1 1_556 . 141.95(15)
O4 Eu1 C10 1_556 2_565 89.49(14)
O4 Eu1 C10 2_565 2_565 26.10(13)
O6 Eu1 C2 2_665 2 135.80(13)
O6 Eu1 C2 2_665 . 136.64(13)
O6 Eu1 O3 2_665 2_565 73.19(14)
O6 Eu1 O2 2_665 2 132.08(14)
O6 Eu1 O1W 2_665 . 144.30(14)
O6 Eu1 O4 2_665 2_565 95.99(13)
O6 Eu1 O4 2_665 1_556 70.39(14)
O6 Eu1 N1 2_665 . 75.83(15)
O6 Eu1 C10 2_665 2_565 86.76(14)
O5 Eu1 O1 1_556 . 131.67(13)
O5 Eu1 C2 1_556 2 84.95(14)
O5 Eu1 C2 1_556 . 111.65(14)
O5 Eu1 O3 1_556 2_565 147.90(14)
O5 Eu1 O2 1_556 2 67.25(14)
O5 Eu1 O1W 1_556 . 97.83(15)
O5 Eu1 O4 1_556 2_565 140.17(13)
O5 Eu1 O4 1_556 1_556 70.60(13)
O5 Eu1 O6 1_556 2_665 75.36(14)
O5 Eu1 N1 1_556 . 84.53(14)
O5 Eu1 C10 1_556 2_565 156.66(15)
N1 Eu1 C2 . . 62.99(15)
N1 Eu1 C2 . 2 63.03(15)
N1 Eu1 O4 . 2_565 131.76(13)
N1 Eu1 C10 . 2_565 105.79(15)
C10 Eu1 C2 2_565 2 118.38(15)
C10 Eu1 C2 2_565 . 91.63(15)
C2 O1 Eu1 . . 118.4(4)
C4 C7 C9 . . 113.2(5)
C4 C7 C8 . . 120.7(5)
C8 C7 C9 . . 125.9(5)
Eu1 C2 Eu1 . 2 152.81(19)
O1 C2 Eu1 . . 41.5(3)
O1 C2 Eu1 . 2 163.4(4)
O1 C2 C2 . 2 116.5(6)
C2 C2 Eu1 2 . 76.4(4)
C2 C2 Eu1 2 2 76.4(4)
O2 C2 Eu1 . 2 43.0(3)
O2 C2 Eu1 . . 162.0(4)
O2 C2 O1 . . 125.7(5)
O2 C2 C2 . 2 117.8(6)
C10 O3 Eu1 . 2_565 97.3(3)
C2 O2 Eu1 . 2 117.2(3)
Eu1 O1W H1WA . . 112(4)
Eu1 O1W H1WB . . 131(5)
H1WA O1W H1WB . . 105.8(17)
Eu1 O4 Eu1 1_554 2_565 110.09(15)
C10 O4 Eu1 . 1_554 132.2(4)
C10 O4 Eu1 . 2_565 91.5(3)
C9 O6 Eu1 . 2_665 151.5(4)
C9 O5 Eu1 . 1_554 133.0(3)
C1 N2 H2 . . 127(5)
C1 N2 C5 . . 107.1(5)
C5 N2 H2 . . 126(5)
O6 C9 C7 . . 119.0(5)
O6 C9 O5 . . 124.2(5)
O5 C9 C7 . . 116.4(5)
N2 C1 H1 . . 123.3
N1 C1 N2 . . 113.4(5)
N1 C1 H1 . . 123.3
C6 C3 H3 . . 120.6
C6 C3 C8 . . 118.9(5)
C8 C3 H3 . . 120.6
C1 N1 Eu1 . . 120.6(4)
C1 N1 C6 . . 105.0(5)
C6 N1 Eu1 . . 133.5(3)
C3 C6 N1 . . 131.2(5)
C3 C6 C5 . . 120.0(5)
N1 C6 C5 . . 108.8(5)
O3 C10 Eu1 . 2_565 57.4(3)
O3 C10 O4 . . 118.5(5)
O3 C10 C8 . . 119.6(5)
O4 C10 Eu1 . 2_565 62.4(3)
O4 C10 C8 . . 121.8(5)
C8 C10 Eu1 . 2_565 165.0(4)
C7 C4 H4 . . 121.2
C5 C4 C7 . . 117.6(5)
C5 C4 H4 . . 121.2
N2 C5 C6 . . 105.7(5)
N2 C5 C4 . . 131.6(5)
C4 C5 C6 . . 122.6(5)
C7 C8 C10 . . 124.3(5)
C3 C8 C7 . . 120.2(5)
C3 C8 C10 . . 115.3(5)
H2WA O2W H2WB . . 105.8(17)

loop_
_geom_bond_atom_site_label_1
_geom_bond_atom_site_label_2
_geom_bond_site_symmetry_2
_geom_bond_distance
Eu1 O1 . 2.456(4)
Eu1 C2 . 3.259(6)
Eu1 C2 2 3.260(6)
Eu1 O3 2_565 2.486(4)
Eu1 O2 2 2.498(4)
Eu1 O1W . 2.497(4)
Eu1 O4 2_565 2.595(4)
Eu1 O4 1_556 2.489(4)
Eu1 O6 2_665 2.465(4)
Eu1 O5 1_556 2.342(4)
Eu1 N1 . 2.545(5)
Eu1 C10 2_565 2.926(5)
O1 C2 . 1.272(7)
C7 C9 . 1.514(7)
C7 C4 . 1.390(8)
C7 C8 . 1.436(7)
C2 Eu1 2 3.260(6)
C2 C2 2 1.532(11)
C2 O2 . 1.244(7)
O3 Eu1 2_565 2.486(4)
O3 C10 . 1.259(7)
O2 Eu1 2 2.498(4)
O1W H1WA . 0.846(10)
O1W H1WB . 0.847(10)
O4 Eu1 2_565 2.595(4)
O4 Eu1 1_554 2.489(4)
O4 C10 . 1.288(7)
O6 Eu1 2_665 2.465(4)
O6 C9 . 1.248(7)
O5 Eu1 1_554 2.342(4)
O5 C9 . 1.274(7)
N2 H2 . 0.88(7)
N2 C1 . 1.361(7)
N2 C5 . 1.381(7)
C1 H1 . 0.9300
C1 N1 . 1.318(8)
C3 H3 . 0.9300
C3 C6 . 1.380(8)
C3 C8 . 1.404(8)
N1 C6 . 1.410(7)
C6 C5 . 1.413(8)
C10 Eu1 2_565 2.926(5)
C10 C8 . 1.506(8)
C4 H4 . 0.9300
C4 C5 . 1.385(8)
O2W H2WA . 0.848(10)
O2W H2WB . 0.847(10)

loop_
_geom_hbond_atom_site_label_D
_geom_hbond_atom_site_label_H
_geom_hbond_atom_site_label_A
_geom_hbond_site_symmetry_A
_geom_hbond_distance_DH
_geom_hbond_distance_HA
_geom_hbond_distance_DA
_geom_hbond_angle_DHA
O1W H1WA O6 1_456 0.846(10) 2.058(17) 2.896(6) 170(6)
O1W H1WB O2W 1_455 0.847(10) 1.96(3) 2.771(7) 161(7)
N2 H2 O1 1_655 0.88(7) 1.89(7) 2.715(6) 155(7)
O2W H2WA O2 1_656 0.848(10) 2.44(8) 3.008(7) 125(8)
O2W H2WB O5 2_655 0.847(10) 2.22(4) 3.025(7) 159(9)

loop_
_geom_torsion_atom_site_label_1
_geom_torsion_atom_site_label_2
_geom_torsion_atom_site_label_3
_geom_torsion_atom_site_label_4
_geom_torsion_site_symmetry_1
_geom_torsion_site_symmetry_4
_geom_torsion
Eu1 O1 C2 Eu1 . 2 155.2(11)
Eu1 O1 C2 C2 . 2 16.5(7)
Eu1 O1 C2 O2 . . -162.9(4)
Eu1 C2 O2 Eu1 . 2 157.0(10)
Eu1 O3 C10 O4 2_565 . -13.4(5)
Eu1 O3 C10 C8 2_565 . 162.8(4)
Eu1 O4 C10 Eu1 1_554 2_565 -119.2(4)
Eu1 O4 C10 O3 2_565 . 12.8(5)
Eu1 O4 C10 O3 1_554 . -106.4(5)
Eu1 O4 C10 C8 2_565 . -163.4(5)
Eu1 O4 C10 C8 1_554 . 77.5(7)
Eu1 O6 C9 C7 2_665 . -58.0(10)
Eu1 O6 C9 O5 2_665 . 129.9(7)
Eu1 O5 C9 C7 1_554 . 96.1(5)
Eu1 O5 C9 O6 1_554 . -91.6(6)
Eu1 N1 C6 C3 . . -10.5(10)
Eu1 N1 C6 C5 . . 168.5(4)
Eu1 C10 C8 C7 2_565 . -105.7(14)
Eu1 C10 C8 C3 2_565 . 68.8(15)
O1 C2 O2 Eu1 . 2 -163.8(4)
C7 C4 C5 N2 . . -178.3(6)
C7 C4 C5 C6 . . -2.6(9)
C2 C2 O2 Eu1 2 2 16.8(7)
O3 C10 C8 C7 . . -179.8(5)
O3 C10 C8 C3 . . -5.4(8)
O4 C10 C8 C7 . . -3.7(9)
O4 C10 C8 C3 . . 170.7(5)
N2 C1 N1 Eu1 . . -170.3(4)
N2 C1 N1 C6 . . 0.1(7)
C9 C7 C4 C5 . . -173.6(5)
C9 C7 C8 C3 . . 173.9(5)
C9 C7 C8 C10 . . -11.9(9)
C1 N2 C5 C6 . . 0.0(6)
C1 N2 C5 C4 . . 176.2(6)
C1 N1 C6 C3 . . -179.1(6)
C1 N1 C6 C5 . . -0.1(6)
C3 C6 C5 N2 . . 179.2(5)
C3 C6 C5 C4 . . 2.6(9)
N1 C6 C5 N2 . . 0.1(6)
N1 C6 C5 C4 . . -176.6(5)
C6 C3 C8 C7 . . 0.6(8)
C6 C3 C8 C10 . . -174.1(5)
C4 C7 C9 O6 . . -47.3(7)
C4 C7 C9 O5 . . 125.4(5)
C4 C7 C8 C3 . . -0.7(8)
C4 C7 C8 C10 . . 173.5(5)
C5 N2 C1 N1 . . -0.1(7)
C8 C7 C9 O6 . . 137.7(6)
C8 C7 C9 O5 . . -49.6(8)
C8 C7 C4 C5 . . 1.7(8)
C8 C3 C6 N1 . . 177.4(6)
C8 C3 C6 C5 . . -1.5(9)

_cod_database_fobs_code 2021966
